data_4105695
loop_
_publ_author_name
'Masakazu Nambo'
'Yasutomo Segawa'
'Kenichiro Itami'

_publ_section_title
;
 Aziridinofullerene: A Versatile Platform for Functionalized Fullerenes
;
_journal_name_full 'Journal of the American Chemical Society'
_journal_page_first 2402
_journal_page_last 2405
_journal_paper_doi 10.1021/ja111213k
_journal_volume 133
_journal_year 2011
_chemical_formula_sum 'C90 H29 N O4 S'
_chemical_formula_weight 1220.20
_chemical_name_systematic
; 
 ? 
;
_space_group_IT_number 14
_symmetry_cell_setting monoclinic
_symmetry_space_group_name_Hall '-P 2ybc'
_symmetry_space_group_name_H-M 'P 1 21/c 1'
_atom_sites_solution_hydrogens geom
_atom_sites_solution_primary direct
_atom_sites_solution_secondary difmap
_audit_creation_method SHELXL-97
_cell_angle_alpha 90.00
_cell_angle_beta 111.145(6)
_cell_angle_gamma 90.00
_cell_formula_units_Z 4
_cell_length_a 16.285(10)
_cell_length_b 19.242(11)
_cell_length_c 17.514(11)
_cell_measurement_reflns_used 7072
_cell_measurement_temperature 103(2)
_cell_measurement_theta_max 25.3426
_cell_measurement_theta_min 3.0071
_cell_volume 5119(5)
_computing_cell_refinement 'RIGAKU CrystalClear'
_computing_data_collection 'RIGAKU CrystalClear'
_computing_data_reduction 'RIGAKU CrystalClear'
_computing_molecular_graphics ORTEP-III
_computing_structure_refinement 'SHELXL-97 (Sheldrick, 1997)'
_computing_structure_solution SIR-97
_diffrn_ambient_temperature 103(2)
_diffrn_measured_fraction_theta_full 0.998
_diffrn_measured_fraction_theta_max 0.998
_diffrn_measurement_device_type
;
Saturn70 CCD (4x4 bin mode) with MicroMax-007
;
_diffrn_radiation_monochromator graphite
_diffrn_radiation_source 'fine-focus sealed tube'
_diffrn_radiation_type MoK\a
_diffrn_radiation_wavelength 0.71070
_diffrn_reflns_av_R_equivalents 0.1905
_diffrn_reflns_av_sigmaI/netI 0.1590
_diffrn_reflns_limit_h_max 19
_diffrn_reflns_limit_h_min -19
_diffrn_reflns_limit_k_max 22
_diffrn_reflns_limit_k_min -22
_diffrn_reflns_limit_l_max 20
_diffrn_reflns_limit_l_min -20
_diffrn_reflns_number 43259
_diffrn_reflns_theta_full 25.00
_diffrn_reflns_theta_max 25.00
_diffrn_reflns_theta_min 3.01
_exptl_absorpt_coefficient_mu 0.136
_exptl_absorpt_correction_T_max 0.9986
_exptl_absorpt_correction_T_min 0.9866
_exptl_absorpt_correction_type multi-scan
_exptl_absorpt_process_details 'Jacobson, R. (1998) Private communication'
_exptl_crystal_colour Red
_exptl_crystal_density_diffrn 1.583
_exptl_crystal_description Platelet
_exptl_crystal_F_000 2496
_exptl_crystal_size_max 0.10
_exptl_crystal_size_mid 0.10
_exptl_crystal_size_min 0.01
_refine_diff_density_max 1.994
_refine_diff_density_min -0.809
_refine_diff_density_rms 0.270
_refine_ls_extinction_method none
_refine_ls_goodness_of_fit_ref 1.857
_refine_ls_hydrogen_treatment constr
_refine_ls_matrix_type full
_refine_ls_number_parameters 869
_refine_ls_number_reflns 8995
_refine_ls_number_restraints 1320
_refine_ls_restrained_S_all 1.732
_refine_ls_R_factor_all 0.3182
_refine_ls_R_factor_gt 0.2606
_refine_ls_shift/su_max 0.005
_refine_ls_shift/su_mean 0.000
_refine_ls_structure_factor_coef Fsqd
_refine_ls_weighting_details 'calc w=1/[\s^2^(Fo^2^)+(0.2000P)^2^+0.0000P] where P=(Fo^2^+2Fc^2^)/3'
_refine_ls_weighting_scheme calc
_refine_ls_wR_factor_gt 0.5721
_refine_ls_wR_factor_ref 0.5962
_reflns_number_gt 5026
_reflns_number_total 8995
_reflns_threshold_expression >2sigma(I)
_cod_data_source_file ja111213k_si_002_2.cif
_cod_data_source_block 12
_cod_database_code 4105695

loop_
_symmetry_equiv_pos_as_xyz
'x, y, z'
'-x, y+1/2, -z+1/2'
'-x, -y, -z'
'x, -y-1/2, z-1/2'

loop_
_atom_site_label
_atom_site_type_symbol
_atom_site_fract_x
_atom_site_fract_y
_atom_site_fract_z
_atom_site_U_iso_or_equiv
_atom_site_adp_type
_atom_site_occupancy
_atom_site_symmetry_multiplicity
_atom_site_calc_flag
_atom_site_refinement_flags
N1 N 0.3140(8) 0.5105(6) 0.3015(7) 0.034(3) Uani 1 1 d .
S1 S 0.3649(3) 0.57828(19) 0.3587(2) 0.0354(11) Uani 1 1 d .
O1 O 0.3138(7) 0.6373(5) 0.3251(6) 0.040(3) Uani 1 1 d .
O2 O 0.3853(8) 0.5615(6) 0.4444(6) 0.045(3) Uani 1 1 d .
C1 C 0.4635(11) 0.5813(9) 0.3385(10) 0.044(4) Uani 1 1 d .
C2 C 0.5380(12) 0.5467(8) 0.3919(10) 0.047(5) Uani 1 1 d .
H1 H 0.5349 0.5229 0.4383 0.057 Uiso 1 1 calc R
C3 C 0.6170(11) 0.5472(9) 0.3770(9) 0.044(5) Uani 1 1 d .
H2 H 0.6670 0.5219 0.4108 0.053 Uiso 1 1 calc R
C4 C 0.6198(12) 0.5868(8) 0.3096(9) 0.044(4) Uani 1 1 d .
C5 C 0.5456(11) 0.6216(9) 0.2590(9) 0.046(5) Uani 1 1 d .
H3 H 0.5481 0.6471 0.2134 0.055 Uiso 1 1 calc R
C6 C 0.4664(11) 0.6193(7) 0.2746(9) 0.034(4) Uani 1 1 d .
H4 H 0.4160 0.6441 0.2407 0.041 Uiso 1 1 calc R
C7 C 0.7050(11) 0.5905(10) 0.2931(10) 0.049(5) Uani 1 1 d .
H5 H 0.7050 0.5543 0.2537 0.073 Uiso 1 1 calc R
H6 H 0.7549 0.5832 0.3444 0.073 Uiso 1 1 calc R
H7 H 0.7101 0.6362 0.2707 0.073 Uiso 1 1 calc R
C8 C 0.2466(9) 0.4930(7) 0.1185(8) 0.020(2) Uani 1 1 d U
C9 C 0.2619(8) 0.4281(6) 0.1073(7) 0.017(2) Uani 1 1 d U
C10 C 0.2709(10) 0.5625(8) 0.1016(9) 0.033(4) Uani 1 1 d .
C11 C 0.2283(10) 0.6222(7) 0.1157(8) 0.029(2) Uani 1 1 d U
H8 H 0.1843 0.6173 0.1392 0.035 Uiso 1 1 calc R
C12 C 0.2499(10) 0.6893(7) 0.0956(8) 0.030(2) Uani 1 1 d U
H9 H 0.2214 0.7289 0.1069 0.036 Uiso 1 1 calc R
C13 C 0.3102(9) 0.6974(7) 0.0605(8) 0.029(2) Uani 1 1 d U
C14 C 0.3555(9) 0.6388(7) 0.0470(8) 0.029(2) Uani 1 1 d U
H10 H 0.3990 0.6447 0.0232 0.035 Uiso 1 1 calc R
C15 C 0.3381(9) 0.5767(7) 0.0668(8) 0.030(2) Uani 1 1 d U
H11 H 0.3709 0.5386 0.0581 0.036 Uiso 1 1 calc R
O3 O 0.3286(7) 0.7603(5) 0.0329(6) 0.037(2) Uani 1 1 d U
C16 C 0.2792(10) 0.8195(8) 0.0395(9) 0.037(3) Uani 1 1 d U
H12 H 0.2162 0.8083 0.0176 0.055 Uiso 1 1 calc R
H13 H 0.2907 0.8581 0.0083 0.055 Uiso 1 1 calc R
H14 H 0.2965 0.8329 0.0972 0.055 Uiso 1 1 calc R
C17 C 0.3074(9) 0.3853(7) 0.0629(8) 0.027(3) Uani 1 1 d .
C18 C 0.3182(9) 0.4056(8) -0.0072(8) 0.0288(19) Uani 1 1 d U
H15 H 0.2912 0.4477 -0.0323 0.035 Uiso 1 1 calc R
C19 C 0.3660(9) 0.3686(7) -0.0434(9) 0.0292(19) Uani 1 1 d U
H16 H 0.3737 0.3853 -0.0914 0.035 Uiso 1 1 calc R
C20 C 0.4037(10) 0.3048(7) -0.0077(9) 0.030(2) Uani 1 1 d U
C21 C 0.3924(9) 0.2799(8) 0.0622(8) 0.0295(19) Uani 1 1 d U
H17 H 0.4167 0.2368 0.0864 0.035 Uiso 1 1 calc R
C22 C 0.3434(9) 0.3219(7) 0.0948(9) 0.0288(19) Uani 1 1 d U
H18 H 0.3341 0.3058 0.1424 0.035 Uiso 1 1 calc R
O4 O 0.4518(7) 0.2712(6) -0.0477(7) 0.047(3) Uani 1 1 d .
C23 C 0.4932(13) 0.2069(8) -0.0105(11) 0.052(5) Uani 1 1 d .
H19 H 0.5397 0.2169 0.0423 0.078 Uiso 1 1 calc R
H20 H 0.5190 0.1840 -0.0466 0.078 Uiso 1 1 calc R
H21 H 0.4492 0.1762 -0.0021 0.078 Uiso 1 1 calc R
C24 C 0.2721(9) 0.4543(7) 0.3286(8) 0.0275(19) Uani 1 1 d U
C25 C 0.2206(9) 0.5027(7) 0.2600(9) 0.0276(18) Uani 1 1 d U
C26 C 0.1885(9) 0.4783(7) 0.1702(8) 0.0265(19) Uani 1 1 d U
C27 C 0.2070(9) 0.3972(7) 0.1541(8) 0.0267(19) Uani 1 1 d U
C28 C 0.2475(9) 0.3545(7) 0.2299(8) 0.0272(18) Uani 1 1 d U
C29 C 0.2816(9) 0.3810(7) 0.3090(8) 0.0283(19) Uani 1 1 d U
C30 C 0.2499(10) 0.4527(8) 0.4068(9) 0.037(4) Uani 1 1 d .
C31 C 0.1899(10) 0.4975(7) 0.4143(8) 0.027(2) Uani 1 1 d U
C32 C 0.1356(9) 0.5413(7) 0.3449(8) 0.028(2) Uani 1 1 d U
C33 C 0.1469(9) 0.5420(7) 0.2727(8) 0.0274(19) Uani 1 1 d U
C34 C 0.0710(9) 0.5402(7) 0.1967(8) 0.028(2) Uani 1 1 d U
C35 C 0.0892(9) 0.4967(7) 0.1357(8) 0.027(2) Uani 1 1 d U
C36 C 0.0265(11) 0.4566(8) 0.0849(10) 0.040(4) Uani 1 1 d .
C37 C 0.0417(12) 0.3839(7) 0.0695(8) 0.037(4) Uani 1 1 d .
C38 C 0.1269(9) 0.3547(7) 0.1076(8) 0.029(3) Uani 1 1 d .
C39 C 0.1322(9) 0.2867(7) 0.1400(8) 0.026(3) Uani 1 1 d U
C40 C 0.2048(9) 0.2845(7) 0.2176(9) 0.030(2) Uani 1 1 d U
C41 C 0.2020(9) 0.2432(7) 0.2805(8) 0.028(2) Uani 1 1 d U
C42 C 0.2380(9) 0.2721(7) 0.3639(9) 0.0297(19) Uani 1 1 d U
C43 C 0.2743(9) 0.3377(7) 0.3772(8) 0.0293(19) Uani 1 1 d U
C44 C 0.2543(10) 0.3825(8) 0.4346(9) 0.031(2) Uani 1 1 d U
C45 C 0.1274(10) 0.4758(7) 0.4538(9) 0.030(2) Uani 1 1 d U
C46 C 0.0448(10) 0.5048(7) 0.4149(9) 0.030(2) Uani 1 1 d U
C47 C 0.0488(10) 0.5452(7) 0.3487(9) 0.0299(19) Uani 1 1 d U
C48 C -0.0265(10) 0.5473(7) 0.2755(9) 0.030(2) Uani 1 1 d U
C49 C -0.0137(10) 0.5441(7) 0.1978(9) 0.031(2) Uani 1 1 d U
C50 C -0.0829(10) 0.5030(7) 0.1401(9) 0.031(2) Uani 1 1 d U
C51 C -0.0620(10) 0.4604(7) 0.0869(9) 0.030(2) Uani 1 1 d U
C52 C -0.0989(10) 0.3905(8) 0.0709(9) 0.0309(19) Uani 1 1 d U
C53 C -0.0336(9) 0.3441(7) 0.0603(8) 0.0295(18) Uani 1 1 d U
C54 C -0.0300(9) 0.2767(7) 0.0919(9) 0.0292(18) Uani 1 1 d U
C55 C 0.0562(10) 0.2478(7) 0.1319(9) 0.0288(18) Uani 1 1 d U
C56 C 0.0556(9) 0.2051(7) 0.2022(9) 0.0292(18) Uani 1 1 d U
C57 C 0.1254(9) 0.2039(7) 0.2738(8) 0.0280(18) Uani 1 1 d U
C58 C 0.1130(9) 0.2055(7) 0.3499(9) 0.030(2) Uani 1 1 d U
C59 C 0.1831(9) 0.2477(7) 0.4097(9) 0.029(2) Uani 1 1 d U
C60 C 0.1604(11) 0.2909(8) 0.4603(9) 0.036(2) Uani 1 1 d U
C61 C 0.2026(10) 0.3617(8) 0.4770(9) 0.035(2) Uani 1 1 d U
C62 C 0.1354(10) 0.4087(8) 0.4857(9) 0.036(2) Uani 1 1 d U
C63 C -0.0331(10) 0.4670(8) 0.4061(9) 0.035(2) Uani 1 1 d U
C64 C -0.1081(10) 0.4678(8) 0.3302(9) 0.0344(19) Uani 1 1 d U
C65 C -0.1043(10) 0.5077(8) 0.2640(9) 0.0338(19) Uani 1 1 d U
C66 C -0.1395(10) 0.4808(8) 0.1818(9) 0.035(2) Uani 1 1 d U
C67 C -0.1766(10) 0.4136(8) 0.1675(9) 0.0352(19) Uani 1 1 d U
C68 C -0.1568(10) 0.3657(8) 0.1097(9) 0.035(2) Uani 1 1 d U
C69 C -0.1497(10) 0.2973(8) 0.1433(9) 0.035(2) Uani 1 1 d U
C70 C -0.0892(9) 0.2530(7) 0.1314(9) 0.029(2) Uani 1 1 d U
C71 C -0.0352(9) 0.2083(7) 0.2014(9) 0.0291(18) Uani 1 1 d U
C72 C -0.0460(9) 0.2112(7) 0.2751(9) 0.0287(18) Uani 1 1 d U
C73 C 0.0297(9) 0.2079(7) 0.3525(9) 0.0292(19) Uani 1 1 d U
C74 C 0.0757(9) 0.2958(7) 0.4642(8) 0.0287(19) Uani 1 1 d U
C75 C 0.0586(9) 0.3677(7) 0.4784(8) 0.028(2) Uani 1 1 d U
C76 C -0.0227(9) 0.3948(7) 0.4384(8) 0.029(2) Uani 1 1 d U
C77 C -0.1474(9) 0.3987(7) 0.3140(9) 0.0295(19) Uani 1 1 d U
C78 C -0.1771(9) 0.3712(7) 0.2371(9) 0.029(2) Uani 1 1 d U
C79 C -0.1592(9) 0.2987(7) 0.2222(9) 0.0287(17) Uani 1 1 d U
C80 C -0.1120(9) 0.2567(7) 0.2850(8) 0.026(2) Uani 1 1 d U
C81 C -0.0748(9) 0.2853(7) 0.3703(8) 0.027(2) Uani 1 1 d U
C82 C -0.0914(9) 0.3539(7) 0.3834(8) 0.027(2) Uani 1 1 d U
C83 C 0.0084(9) 0.2538(7) 0.4099(8) 0.027(2) Uani 1 1 d U
C84 C 0.5603(12) 0.4131(9) 0.1716(11) 0.050(2) Uani 1 1 d U
C85 C 0.6005(12) 0.3508(9) 0.1754(11) 0.051(2) Uani 1 1 d U
H22 H 0.6335 0.3416 0.1415 0.061 Uiso 1 1 calc R
C86 C 0.5930(12) 0.3002(9) 0.2302(10) 0.051(2) Uani 1 1 d U
H23 H 0.6219 0.2570 0.2324 0.062 Uiso 1 1 calc R
C87 C 0.5472(12) 0.3095(10) 0.2794(11) 0.051(2) Uani 1 1 d U
H24 H 0.5448 0.2743 0.3165 0.062 Uiso 1 1 calc R
C88 C 0.5040(12) 0.3714(9) 0.2746(11) 0.051(2) Uani 1 1 d U
H25 H 0.4690 0.3782 0.3072 0.061 Uiso 1 1 calc R
C89 C 0.5103(12) 0.4244(10) 0.2231(10) 0.051(2) Uani 1 1 d U
H26 H 0.4818 0.4676 0.2220 0.061 Uiso 1 1 calc R
C90 C 0.5657(14) 0.4665(10) 0.1141(11) 0.062(5) Uani 1 1 d .
H27 H 0.5179 0.4597 0.0612 0.093 Uiso 1 1 calc R
H28 H 0.6225 0.4629 0.1069 0.093 Uiso 1 1 calc R
H29 H 0.5603 0.5125 0.1357 0.093 Uiso 1 1 calc R

loop_
_atom_site_aniso_label
_atom_site_aniso_U_11
_atom_site_aniso_U_22
_atom_site_aniso_U_33
_atom_site_aniso_U_23
_atom_site_aniso_U_13
_atom_site_aniso_U_12
N1 0.044(8) 0.028(7) 0.033(7) 0.012(6) 0.020(6) -0.003(6)
S1 0.054(3) 0.021(2) 0.034(2) -0.0035(17) 0.019(2) -0.0034(18)
O1 0.057(7) 0.022(6) 0.047(7) 0.006(5) 0.025(6) -0.007(5)
O2 0.063(8) 0.055(7) 0.023(6) -0.009(5) 0.022(6) -0.025(6)
C1 0.040(10) 0.039(10) 0.039(10) 0.010(8) -0.003(8) -0.005(8)
C2 0.070(13) 0.035(10) 0.031(9) -0.017(8) 0.013(9) -0.025(9)
C3 0.044(10) 0.072(13) 0.026(9) -0.017(8) 0.023(8) -0.024(9)
C4 0.070(13) 0.038(10) 0.017(8) -0.007(7) 0.009(8) -0.008(9)
C5 0.045(11) 0.071(13) 0.019(9) 0.006(8) 0.008(8) -0.010(9)
C6 0.046(10) 0.031(9) 0.029(9) 0.012(7) 0.017(7) -0.001(7)
C7 0.041(10) 0.068(13) 0.043(11) 0.004(9) 0.022(9) 0.006(9)
C8 0.022(4) 0.019(4) 0.018(4) -0.002(3) 0.007(3) 0.002(3)
C9 0.019(4) 0.018(4) 0.015(4) -0.003(3) 0.009(3) 0.002(3)
C10 0.036(9) 0.034(9) 0.029(9) 0.007(7) 0.013(7) -0.005(7)
C11 0.032(3) 0.027(3) 0.028(3) 0.001(2) 0.010(2) -0.001(2)
C12 0.032(3) 0.027(3) 0.029(3) 0.001(2) 0.009(2) -0.001(2)
C13 0.031(3) 0.027(3) 0.028(3) 0.002(2) 0.009(2) -0.002(2)
C14 0.031(3) 0.028(3) 0.028(3) 0.002(2) 0.011(2) 0.000(2)
C15 0.031(3) 0.026(3) 0.029(3) 0.001(2) 0.008(2) -0.001(2)
O3 0.040(4) 0.031(4) 0.039(4) 0.006(3) 0.014(3) -0.001(3)
C16 0.039(4) 0.031(4) 0.039(4) 0.005(3) 0.013(3) -0.001(3)
C17 0.036(9) 0.035(9) 0.015(7) -0.003(6) 0.015(6) -0.020(7)
C18 0.032(3) 0.029(3) 0.027(3) 0.001(2) 0.013(2) 0.000(2)
C19 0.033(3) 0.029(3) 0.027(3) 0.001(2) 0.012(2) 0.000(2)
C20 0.032(3) 0.029(3) 0.028(3) 0.000(2) 0.012(2) -0.001(2)
C21 0.033(3) 0.029(3) 0.027(3) 0.001(2) 0.012(2) -0.001(2)
C22 0.032(3) 0.029(3) 0.027(3) 0.001(2) 0.012(2) -0.001(2)
O4 0.048(7) 0.049(7) 0.055(7) 0.006(6) 0.032(6) 0.002(6)
C23 0.085(14) 0.029(10) 0.066(12) 0.003(9) 0.057(11) 0.006(9)
C24 0.029(3) 0.028(3) 0.026(3) 0.000(2) 0.011(2) 0.000(2)
C25 0.029(3) 0.027(3) 0.027(3) 0.000(2) 0.011(2) 0.000(2)
C26 0.029(3) 0.027(3) 0.026(3) 0.001(2) 0.013(2) 0.000(2)
C27 0.028(3) 0.028(3) 0.027(3) 0.000(2) 0.013(2) 0.000(2)
C28 0.029(3) 0.027(3) 0.027(3) 0.000(2) 0.012(2) 0.001(2)
C29 0.029(3) 0.027(3) 0.028(3) 0.001(2) 0.009(2) 0.001(2)
C30 0.035(9) 0.048(10) 0.033(9) -0.025(8) 0.020(7) -0.018(7)
C31 0.032(3) 0.026(3) 0.026(3) -0.001(3) 0.013(3) 0.000(3)
C32 0.032(3) 0.025(3) 0.027(3) 0.002(3) 0.011(3) -0.002(3)
C33 0.032(3) 0.024(3) 0.027(3) 0.001(2) 0.011(2) 0.000(2)
C34 0.032(3) 0.025(3) 0.027(3) 0.003(3) 0.011(2) -0.001(3)
C35 0.032(3) 0.024(3) 0.026(3) 0.003(3) 0.012(3) 0.000(3)
C36 0.044(10) 0.024(9) 0.045(10) 0.018(7) 0.009(8) 0.017(7)
C37 0.080(13) 0.021(8) 0.013(8) 0.002(6) 0.020(8) -0.011(8)
C38 0.029(8) 0.033(9) 0.021(8) -0.012(6) 0.005(7) 0.008(6)
C39 0.028(5) 0.022(5) 0.027(5) -0.005(4) 0.009(4) -0.002(4)
C40 0.031(3) 0.029(3) 0.031(3) 0.001(3) 0.013(3) 0.001(3)
C41 0.029(3) 0.028(3) 0.030(3) 0.000(3) 0.013(2) 0.003(3)
C42 0.031(3) 0.030(3) 0.030(3) 0.001(2) 0.012(2) 0.001(2)
C43 0.030(3) 0.029(3) 0.030(3) 0.001(2) 0.013(2) 0.001(2)
C44 0.033(3) 0.030(3) 0.029(3) 0.000(3) 0.010(2) 0.000(3)
C45 0.034(3) 0.028(3) 0.028(3) -0.003(3) 0.012(2) 0.000(3)
C46 0.035(3) 0.027(3) 0.029(3) -0.003(3) 0.013(2) 0.001(3)
C47 0.034(3) 0.026(3) 0.030(3) -0.001(2) 0.012(2) 0.001(2)
C48 0.034(3) 0.026(3) 0.030(3) -0.001(3) 0.012(2) 0.001(3)
C49 0.034(3) 0.026(3) 0.030(3) 0.001(3) 0.010(3) 0.001(3)
C50 0.032(3) 0.031(3) 0.030(3) 0.002(2) 0.010(2) 0.001(2)
C51 0.031(3) 0.030(3) 0.029(3) 0.001(2) 0.011(2) 0.001(2)
C52 0.032(2) 0.030(3) 0.029(3) 0.001(2) 0.010(2) -0.001(2)
C53 0.031(2) 0.030(2) 0.028(2) 0.001(2) 0.011(2) -0.001(2)
C54 0.031(2) 0.028(2) 0.028(2) 0.000(2) 0.010(2) -0.002(2)
C55 0.031(2) 0.028(2) 0.028(2) -0.001(2) 0.011(2) -0.001(2)
C56 0.031(2) 0.027(2) 0.029(2) -0.001(2) 0.010(2) 0.000(2)
C57 0.030(2) 0.026(3) 0.028(3) 0.000(2) 0.011(2) 0.001(2)
C58 0.031(3) 0.027(3) 0.029(3) 0.001(2) 0.010(2) 0.001(2)
C59 0.030(3) 0.028(3) 0.029(3) 0.002(2) 0.010(2) 0.002(2)
C60 0.040(3) 0.034(4) 0.031(3) 0.001(3) 0.012(3) 0.000(3)
C61 0.039(3) 0.035(4) 0.032(3) -0.001(3) 0.012(3) -0.001(3)
C62 0.039(3) 0.034(3) 0.033(3) 0.001(3) 0.012(3) 0.000(3)
C63 0.037(3) 0.033(3) 0.034(3) -0.002(3) 0.013(2) 0.003(3)
C64 0.036(3) 0.033(3) 0.035(3) 0.000(2) 0.014(2) 0.002(2)
C65 0.035(3) 0.032(3) 0.035(3) -0.002(2) 0.014(2) 0.003(2)
C66 0.036(3) 0.034(3) 0.036(3) 0.000(2) 0.014(2) 0.002(2)
C67 0.036(3) 0.034(3) 0.036(3) -0.001(2) 0.014(2) 0.001(2)
C68 0.036(3) 0.034(3) 0.035(3) 0.000(3) 0.012(3) 0.001(3)
C69 0.036(3) 0.034(3) 0.036(3) 0.001(3) 0.012(3) -0.001(3)
C70 0.030(3) 0.029(3) 0.028(3) -0.001(2) 0.011(2) 0.000(2)
C71 0.031(2) 0.028(3) 0.029(2) -0.001(2) 0.012(2) -0.001(2)
C72 0.030(2) 0.028(3) 0.029(2) 0.000(2) 0.012(2) -0.002(2)
C73 0.031(3) 0.028(3) 0.029(3) 0.001(2) 0.012(2) -0.002(2)
C74 0.032(3) 0.029(3) 0.027(3) 0.001(2) 0.012(2) -0.001(2)
C75 0.031(3) 0.029(3) 0.026(3) 0.000(2) 0.011(2) -0.001(2)
C76 0.031(3) 0.029(3) 0.027(3) -0.001(2) 0.012(2) -0.001(2)
C77 0.030(3) 0.028(3) 0.030(3) -0.002(3) 0.010(2) -0.001(3)
C78 0.029(3) 0.028(3) 0.029(3) 0.000(3) 0.010(3) -0.003(3)
C79 0.030(2) 0.028(3) 0.029(2) -0.001(2) 0.011(2) -0.002(2)
C80 0.028(3) 0.027(3) 0.025(3) 0.001(3) 0.012(3) -0.005(3)
C81 0.029(3) 0.028(3) 0.025(3) 0.002(3) 0.012(3) -0.005(3)
C82 0.029(3) 0.027(3) 0.025(3) 0.001(3) 0.012(3) -0.003(3)
C83 0.029(3) 0.027(3) 0.026(3) 0.003(3) 0.012(3) -0.005(3)
C84 0.051(3) 0.050(3) 0.050(3) -0.002(2) 0.017(2) -0.001(2)
C85 0.051(3) 0.050(3) 0.050(3) -0.002(2) 0.017(2) -0.001(2)
C86 0.052(3) 0.050(3) 0.050(3) -0.002(2) 0.016(2) -0.001(2)
C87 0.052(3) 0.050(3) 0.050(3) -0.002(2) 0.017(2) -0.001(2)
C88 0.051(3) 0.050(3) 0.050(3) -0.002(2) 0.017(2) 0.000(2)
C89 0.052(3) 0.050(3) 0.050(3) -0.003(2) 0.016(2) -0.001(2)
C90 0.075(14) 0.060(13) 0.055(12) -0.003(10) 0.029(11) -0.010(11)

loop_
_atom_type_symbol
_atom_type_description
_atom_type_scat_dispersion_real
_atom_type_scat_dispersion_imag
_atom_type_scat_source
C C 0.0033 0.0016 'International Tables Vol C Tables 4.2.6.8 and 6.1.1.4'
H H 0.0000 0.0000 'International Tables Vol C Tables 4.2.6.8 and 6.1.1.4'
N N 0.0061 0.0033 'International Tables Vol C Tables 4.2.6.8 and 6.1.1.4'
O O 0.0106 0.0060 'International Tables Vol C Tables 4.2.6.8 and 6.1.1.4'
S S 0.1246 0.1234 'International Tables Vol C Tables 4.2.6.8 and 6.1.1.4'

loop_
_geom_angle_atom_site_label_1
_geom_angle_atom_site_label_2
_geom_angle_atom_site_label_3
_geom_angle
C25 N1 C24 63.2(9)
C25 N1 S1 126.1(10)
C24 N1 S1 125.2(10)
O1 S1 O2 119.4(7)
O1 S1 N1 106.8(6)
O2 S1 N1 109.0(6)
O1 S1 C1 109.5(7)
O2 S1 C1 109.2(7)
N1 S1 C1 101.3(7)
C6 C1 C2 121.8(17)
C6 C1 S1 119.4(13)
C2 C1 S1 118.8(13)
C3 C2 C1 120.2(16)
C3 C2 H1 119.9
C1 C2 H1 119.9
C2 C3 C4 117.7(17)
C2 C3 H2 121.1
C4 C3 H2 121.1
C5 C4 C3 120.6(17)
C5 C4 C7 120.2(15)
C3 C4 C7 119.2(16)
C4 C5 C6 120.5(15)
C4 C5 H3 119.7
C6 C5 H3 119.7
C1 C6 C5 119.0(15)
C1 C6 H4 120.5
C5 C6 H4 120.5
C4 C7 H5 109.5
C4 C7 H6 109.5
H5 C7 H6 109.5
C4 C7 H7 109.5
H5 C7 H7 109.5
H6 C7 H7 109.5
C9 C8 C10 140.3(13)
C9 C8 C26 95.9(11)
C10 C8 C26 123.7(12)
C8 C9 C17 139.7(12)
C8 C9 C27 96.4(11)
C17 C9 C27 123.8(11)
C11 C10 C8 121.6(13)
C11 C10 C15 114.5(13)
C8 C10 C15 123.9(13)
C10 C11 C12 121.1(14)
C10 C11 H8 119.5
C12 C11 H8 119.5
C13 C12 C11 120.6(14)
C13 C12 H9 119.7
C11 C12 H9 119.7
C12 C13 O3 123.4(13)
C12 C13 C14 119.8(13)
O3 C13 C14 116.7(12)
C15 C14 C13 120.7(14)
C15 C14 H10 119.7
C13 C14 H10 119.7
C14 C15 C10 123.4(14)
C14 C15 H11 118.3
C10 C15 H11 118.3
C13 O3 C16 118.3(11)
O3 C16 H12 109.5
O3 C16 H13 109.5
H12 C16 H13 109.5
O3 C16 H14 109.5
H12 C16 H14 109.5
H13 C16 H14 109.5
C18 C17 C22 116.4(14)
C18 C17 C9 124.1(13)
C22 C17 C9 119.5(11)
C17 C18 C19 123.4(14)
C17 C18 H15 118.3
C19 C18 H15 118.3
C18 C19 C20 118.3(13)
C18 C19 H16 120.8
C20 C19 H16 120.8
O4 C20 C21 124.3(13)
O4 C20 C19 114.5(12)
C21 C20 C19 121.1(14)
C20 C21 C22 116.0(13)
C20 C21 H17 122.0
C22 C21 H17 122.0
C17 C22 C21 124.6(13)
C17 C22 H18 117.7
C21 C22 H18 117.7
C20 O4 C23 115.4(11)
O4 C23 H19 109.5
O4 C23 H20 109.5
H19 C23 H20 109.5
O4 C23 H21 109.5
H19 C23 H21 109.5
H20 C23 H21 109.5
N1 C24 C29 122.4(12)
N1 C24 C25 58.1(9)
C29 C24 C25 118.6(12)
N1 C24 C30 126.8(12)
C29 C24 C30 105.5(12)
C25 C24 C30 118.7(12)
N1 C25 C33 129.0(12)
N1 C25 C24 58.7(9)
C33 C25 C24 115.8(12)
N1 C25 C26 117.0(12)
C33 C25 C26 108.1(11)
C24 C25 C26 120.7(12)
C25 C26 C35 104.5(11)
C25 C26 C8 119.1(11)
C35 C26 C8 120.0(11)
C25 C26 C27 116.8(11)
C35 C26 C27 112.5(11)
C8 C26 C27 83.4(9)
C28 C27 C38 101.6(11)
C28 C27 C9 122.1(11)
C38 C27 C9 118.7(11)
C28 C27 C26 114.9(11)
C38 C27 C26 115.8(11)
C9 C27 C26 84.3(9)
C29 C28 C40 118.2(12)
C29 C28 C27 124.8(12)
C40 C28 C27 109.5(11)
C28 C29 C24 123.2(13)
C28 C29 C43 118.2(12)
C24 C29 C43 107.6(12)
C31 C30 C44 121.5(14)
C31 C30 C24 119.0(14)
C44 C30 C24 108.9(12)
C30 C31 C32 121.7(13)
C30 C31 C45 120.7(13)
C32 C31 C45 103.7(12)
C33 C32 C47 120.9(13)
C33 C32 C31 122.3(13)
C47 C32 C31 107.2(12)
C32 C33 C34 120.1(13)
C32 C33 C25 121.6(13)
C34 C33 C25 108.3(12)
C49 C34 C33 120.5(13)
C49 C34 C35 120.2(13)
C33 C34 C35 110.6(12)
C36 C35 C34 120.5(14)
C36 C35 C26 124.7(13)
C34 C35 C26 107.6(12)
C35 C36 C51 118.8(15)
C35 C36 C37 122.4(14)
C51 C36 C37 106.7(14)
C53 C37 C38 120.2(13)
C53 C37 C36 110.0(15)
C38 C37 C36 119.5(14)
C39 C38 C37 117.4(13)
C39 C38 C27 111.7(12)
C37 C38 C27 123.3(13)
C55 C39 C38 121.7(13)
C55 C39 C40 118.0(13)
C38 C39 C40 108.4(12)
C41 C40 C39 121.4(13)
C41 C40 C28 123.7(13)
C39 C40 C28 106.7(12)
C40 C41 C57 121.5(13)
C40 C41 C42 117.5(13)
C57 C41 C42 107.7(12)
C43 C42 C41 120.4(13)
C43 C42 C59 120.4(13)
C41 C42 C59 108.5(12)
C42 C43 C44 118.2(13)
C42 C43 C29 121.9(13)
C44 C43 C29 109.0(12)
C61 C44 C30 119.7(14)
C61 C44 C43 122.7(13)
C30 C44 C43 108.8(12)
C46 C45 C62 120.3(14)
C46 C45 C31 111.4(12)
C62 C45 C31 117.9(13)
C45 C46 C47 107.5(13)
C45 C46 C63 121.1(13)
C47 C46 C63 119.6(13)
C46 C47 C48 118.4(13)
C46 C47 C32 110.2(12)
C48 C47 C32 120.1(13)
C47 C48 C65 123.0(13)
C47 C48 C49 118.5(13)
C65 C48 C49 105.3(12)
C34 C49 C50 119.2(13)
C34 C49 C48 119.6(13)
C50 C49 C48 109.9(13)
C51 C50 C66 122.0(14)
C51 C50 C49 118.6(14)
C66 C50 C49 106.8(13)
C50 C51 C36 122.4(14)
C50 C51 C52 119.7(13)
C36 C51 C52 107.0(13)
C68 C52 C53 119.7(13)
C68 C52 C51 120.9(13)
C53 C52 C51 108.8(13)
C54 C53 C37 123.2(14)
C54 C53 C52 116.6(13)
C37 C53 C52 107.4(13)
C53 C54 C55 116.4(13)
C53 C54 C70 122.6(13)
C55 C54 C70 110.3(12)
C39 C55 C54 120.9(13)
C39 C55 C56 118.6(13)
C54 C55 C56 108.7(12)
C57 C56 C71 120.9(13)
C57 C56 C55 121.5(13)
C71 C56 C55 106.0(12)
C56 C57 C58 120.8(13)
C56 C57 C41 118.9(13)
C58 C57 C41 109.1(12)
C73 C58 C57 120.6(13)
C73 C58 C59 118.5(13)
C57 C58 C59 110.0(12)
C60 C59 C42 121.4(13)
C60 C59 C58 118.3(13)
C42 C59 C58 104.6(12)
C59 C60 C74 125.0(14)
C59 C60 C61 117.9(14)
C74 C60 C61 108.4(13)
C44 C61 C62 120.3(14)
C44 C61 C60 119.0(14)
C62 C61 C60 105.8(13)
C45 C62 C75 121.2(14)
C45 C62 C61 119.6(14)
C75 C62 C61 107.9(13)
C46 C63 C64 121.2(14)
C46 C63 C76 117.5(13)
C64 C63 C76 107.7(13)
C65 C64 C63 119.3(14)
C65 C64 C77 118.9(13)
C63 C64 C77 109.5(13)
C64 C65 C48 118.3(13)
C64 C65 C66 120.5(14)
C48 C65 C66 110.2(13)
C67 C66 C50 119.8(14)
C67 C66 C65 119.8(14)
C50 C66 C65 107.8(13)
C66 C67 C78 119.5(13)
C66 C67 C68 120.3(14)
C78 C67 C68 106.7(12)
C69 C68 C52 122.3(14)
C69 C68 C67 107.2(13)
C52 C68 C67 117.3(13)
C70 C69 C68 117.7(14)
C70 C69 C79 119.1(14)
C68 C69 C79 110.8(13)
C69 C70 C54 121.0(13)
C69 C70 C71 118.4(13)
C54 C70 C71 106.1(12)
C72 C71 C56 117.6(13)
C72 C71 C70 120.8(13)
C56 C71 C70 108.9(12)
C71 C72 C80 119.6(13)
C71 C72 C73 121.3(13)
C80 C72 C73 109.2(12)
C58 C73 C72 118.7(13)
C58 C73 C83 121.4(13)
C72 C73 C83 106.1(12)
C60 C74 C83 117.6(13)
C60 C74 C75 108.9(13)
C83 C74 C75 120.7(13)
C76 C75 C62 119.1(13)
C76 C75 C74 119.3(13)
C62 C75 C74 108.9(12)
C75 C76 C82 121.3(13)
C75 C76 C63 120.7(13)
C82 C76 C63 107.8(12)
C78 C77 C64 121.4(13)
C78 C77 C82 118.1(13)
C64 C77 C82 105.7(12)
C77 C78 C79 121.5(13)
C77 C78 C67 119.8(13)
C79 C78 C67 108.6(12)
C80 C79 C69 122.6(13)
C80 C79 C78 120.8(13)
C69 C79 C78 106.6(12)
C79 C80 C72 119.4(13)
C79 C80 C81 119.7(12)
C72 C80 C81 106.9(12)
C82 C81 C83 122.5(13)
C82 C81 C80 118.8(12)
C83 C81 C80 107.6(12)
C81 C82 C76 119.1(13)
C81 C82 C77 120.8(12)
C76 C82 C77 109.3(12)
C81 C83 C74 117.1(13)
C81 C83 C73 110.0(12)
C74 C83 C73 119.0(13)
C85 C84 C89 118.5(17)
C85 C84 C90 120.5(18)
C89 C84 C90 121.0(17)
C84 C85 C86 119.2(18)
C84 C85 H22 120.4
C86 C85 H22 120.4
C87 C86 C85 123.6(18)
C87 C86 H23 118.2
C85 C86 H23 118.2
C86 C87 C88 118.0(18)
C86 C87 H24 121.0
C88 C87 H24 121.0
C87 C88 C89 121.3(18)
C87 C88 H25 119.3
C89 C88 H25 119.3
C88 C89 C84 119.3(17)
C88 C89 H26 120.3
C84 C89 H26 120.3
C84 C90 H27 109.5
C84 C90 H28 109.5
H27 C90 H28 109.5
C84 C90 H29 109.5
H27 C90 H29 109.5
H28 C90 H29 109.5

loop_
_geom_bond_atom_site_label_1
_geom_bond_atom_site_label_2
_geom_bond_distance
N1 C25 1.438(19)
N1 C24 1.447(17)
N1 S1 1.672(13)
S1 O1 1.405(11)
S1 O2 1.453(10)
S1 C1 1.764(18)
C1 C6 1.35(2)
C1 C2 1.40(2)
C2 C3 1.40(2)
C2 H1 0.9500
C3 C4 1.42(2)
C3 H2 0.9500
C4 C5 1.39(2)
C4 C7 1.52(2)
C5 C6 1.41(2)
C5 H3 0.9500
C6 H4 0.9500
C7 H5 0.9800
C7 H6 0.9800
C7 H7 0.9800
C8 C9 1.302(17)
C8 C10 1.456(19)
C8 C26 1.552(18)
C9 C17 1.500(18)
C9 C27 1.534(18)
C10 C11 1.41(2)
C10 C15 1.46(2)
C11 C12 1.416(19)
C11 H8 0.9500
C12 C13 1.34(2)
C12 H9 0.9500
C13 O3 1.376(16)
C13 C14 1.413(19)
C14 C15 1.304(19)
C14 H10 0.9500
C15 H11 0.9500
O3 C16 1.424(17)
C16 H12 0.9800
C16 H13 0.9800
C16 H14 0.9800
C17 C18 1.358(18)
C17 C22 1.38(2)
C18 C19 1.369(19)
C18 H15 0.9500
C19 C20 1.413(19)
C19 H16 0.9500
C20 O4 1.385(17)
C20 C21 1.387(19)
C21 C22 1.396(19)
C21 H17 0.9500
C22 H18 0.9500
O4 C23 1.447(19)
C23 H19 0.9800
C23 H20 0.9800
C23 H21 0.9800
C24 C29 1.473(19)
C24 C25 1.512(19)
C24 C30 1.54(2)
C25 C33 1.501(19)
C25 C26 1.54(2)
C26 C35 1.55(2)
C26 C27 1.633(19)
C27 C28 1.497(19)
C27 C38 1.50(2)
C28 C29 1.390(19)
C28 C40 1.496(19)
C29 C43 1.497(19)
C30 C31 1.35(2)
C30 C44 1.43(2)
C31 C32 1.481(19)
C31 C45 1.48(2)
C32 C33 1.342(19)
C32 C47 1.44(2)
C33 C34 1.45(2)
C34 C49 1.39(2)
C34 C35 1.469(19)
C35 C36 1.33(2)
C36 C51 1.46(2)
C36 C37 1.46(2)
C37 C53 1.41(2)
C37 C38 1.42(2)
C38 C39 1.416(19)
C39 C55 1.409(19)
C39 C40 1.445(19)
C40 C41 1.371(19)
C41 C57 1.43(2)
C41 C42 1.473(19)
C42 C43 1.377(19)
C42 C59 1.48(2)
C43 C44 1.448(19)
C44 C61 1.37(2)
C45 C46 1.39(2)
C45 C62 1.39(2)
C46 C47 1.42(2)
C46 C63 1.42(2)
C47 C48 1.42(2)
C48 C65 1.43(2)
C48 C49 1.45(2)
C49 C50 1.45(2)
C50 C51 1.37(2)
C50 C66 1.43(2)
C51 C52 1.46(2)
C52 C68 1.43(2)
C52 C53 1.45(2)
C53 C54 1.402(19)
C54 C55 1.44(2)
C54 C70 1.45(2)
C55 C56 1.485(19)
C56 C57 1.35(2)
C56 C71 1.48(2)
C57 C58 1.419(19)
C58 C73 1.37(2)
C58 C59 1.48(2)
C59 C60 1.36(2)
C60 C74 1.41(2)
C60 C61 1.51(2)
C61 C62 1.47(2)
C62 C75 1.44(2)
C63 C64 1.45(2)
C63 C76 1.49(2)
C64 C65 1.41(2)
C64 C77 1.46(2)
C65 C66 1.44(2)
C66 C67 1.41(2)
C67 C78 1.47(2)
C67 C68 1.49(2)
C68 C69 1.43(2)
C69 C70 1.37(2)
C69 C79 1.45(2)
C70 C71 1.50(2)
C71 C72 1.365(19)
C72 C80 1.444(19)
C72 C73 1.47(2)
C73 C83 1.470(19)
C74 C83 1.417(19)
C74 C75 1.451(19)
C75 C76 1.360(19)
C76 C82 1.422(19)
C77 C78 1.363(19)
C77 C82 1.500(19)
C78 C79 1.467(19)
C79 C80 1.357(19)
C80 C81 1.499(19)
C81 C82 1.384(19)
C81 C83 1.416(19)
C84 C85 1.35(2)
C84 C89 1.43(2)
C84 C90 1.46(2)
C85 C86 1.40(2)
C85 H22 0.9500
C86 C87 1.34(2)
C86 H23 0.9500
C87 C88 1.37(2)
C87 H24 0.9500
C88 C89 1.39(2)
C88 H25 0.9500
C89 H26 0.9500
C90 H27 0.9800
C90 H28 0.9800
C90 H29 0.9800

loop_
_geom_torsion_atom_site_label_1
_geom_torsion_atom_site_label_2
_geom_torsion_atom_site_label_3
_geom_torsion_atom_site_label_4
_geom_torsion
C25 N1 S1 O1 -31.9(13)
C24 N1 S1 O1 -112.2(12)
C25 N1 S1 O2 98.5(12)
C24 N1 S1 O2 18.1(14)
C25 N1 S1 C1 -146.4(12)
C24 N1 S1 C1 133.2(12)
O1 S1 C1 C6 -23.5(16)
O2 S1 C1 C6 -155.9(13)
N1 S1 C1 C6 89.1(14)
O1 S1 C1 C2 153.6(12)
O2 S1 C1 C2 21.1(15)
N1 S1 C1 C2 -93.8(14)
C6 C1 C2 C3 -4(2)
S1 C1 C2 C3 179.0(12)
C1 C2 C3 C4 4(2)
C2 C3 C4 C5 -2(2)
C2 C3 C4 C7 178.0(14)
C3 C4 C5 C6 1(2)
C7 C4 C5 C6 -179.0(15)
C2 C1 C6 C5 3(2)
S1 C1 C6 C5 179.9(12)
C4 C5 C6 C1 -2(2)
C10 C8 C9 C17 -8(3)
C26 C8 C9 C17 176.4(16)
C10 C8 C9 C27 176.7(18)
C26 C8 C9 C27 1.0(11)
C9 C8 C10 C11 171.2(17)
C26 C8 C10 C11 -14(2)
C9 C8 C10 C15 -7(3)
C26 C8 C10 C15 167.9(13)
C8 C10 C11 C12 -177.2(13)
C15 C10 C11 C12 1(2)
C10 C11 C12 C13 2(2)
C11 C12 C13 O3 174.1(13)
C11 C12 C13 C14 -3(2)
C12 C13 C14 C15 1(2)
O3 C13 C14 C15 -175.9(13)
C13 C14 C15 C10 2(2)
C11 C10 C15 C14 -3(2)
C8 C10 C15 C14 175.5(14)
C12 C13 O3 C16 -2(2)
C14 C13 O3 C16 175.0(12)
C8 C9 C17 C18 -28(3)
C27 C9 C17 C18 146.3(14)
C8 C9 C17 C22 149.9(17)
C27 C9 C17 C22 -35.6(19)
C22 C17 C18 C19 -4(2)
C9 C17 C18 C19 174.5(13)
C17 C18 C19 C20 2(2)
C18 C19 C20 O4 -179.3(13)
C18 C19 C20 C21 0(2)
O4 C20 C21 C22 178.6(13)
C19 C20 C21 C22 -1(2)
C18 C17 C22 C21 3(2)
C9 C17 C22 C21 -175.3(13)
C20 C21 C22 C17 -1(2)
C21 C20 O4 C23 -1(2)
C19 C20 O4 C23 178.1(13)
C25 N1 C24 C29 105.8(15)
S1 N1 C24 C29 -137.3(12)
S1 N1 C24 C25 116.9(13)
C25 N1 C24 C30 -103.9(16)
S1 N1 C24 C30 13(2)
C24 N1 C25 C33 99.4(16)
S1 N1 C25 C33 -16(2)
S1 N1 C25 C24 -115.5(12)
C24 N1 C25 C26 -111.1(13)
S1 N1 C25 C26 133.3(11)
C29 C24 C25 N1 -112.3(14)
C30 C24 C25 N1 117.6(14)
N1 C24 C25 C33 -121.6(14)
C29 C24 C25 C33 126.1(14)
C30 C24 C25 C33 -4.0(18)
N1 C24 C25 C26 104.9(14)
C29 C24 C25 C26 -7.4(19)
C30 C24 C25 C26 -137.5(13)
N1 C25 C26 C35 -163.0(11)
C33 C25 C26 C35 -7.6(14)
C24 C25 C26 C35 129.0(13)
N1 C25 C26 C8 -25.7(18)
C33 C25 C26 C8 129.7(13)
C24 C25 C26 C8 -93.6(16)
N1 C25 C26 C27 72.0(15)
C33 C25 C26 C27 -132.6(12)
C24 C25 C26 C27 4.1(18)
C9 C8 C26 C25 116.1(13)
C10 C8 C26 C25 -60.5(18)
C9 C8 C26 C35 -113.2(13)
C10 C8 C26 C35 70.2(18)
C9 C8 C26 C27 -1.0(11)
C10 C8 C26 C27 -177.6(13)
C8 C9 C27 C28 -116.9(14)
C17 C9 C27 C28 66.7(18)
C8 C9 C27 C38 115.4(13)
C17 C9 C27 C38 -61.1(17)
C8 C9 C27 C26 -1.0(11)
C17 C9 C27 C26 -177.4(12)
C25 C26 C27 C28 4.3(17)
C35 C26 C27 C28 -116.5(13)
C8 C26 C27 C28 123.6(12)
C25 C26 C27 C38 122.3(13)
C35 C26 C27 C38 1.5(16)
C8 C26 C27 C38 -118.3(12)
C25 C26 C27 C9 -118.5(12)
C35 C26 C27 C9 120.7(11)
C8 C26 C27 C9 0.8(9)
C38 C27 C28 C29 -136.2(14)
C9 C27 C28 C29 88.9(18)
C26 C27 C28 C29 -10.4(19)
C38 C27 C28 C40 12.7(14)
C9 C27 C28 C40 -122.2(13)
C26 C27 C28 C40 138.5(12)
C40 C28 C29 C24 -138.8(14)
C27 C28 C29 C24 8(2)
C40 C28 C29 C43 0.6(19)
C27 C28 C29 C43 147.1(13)
N1 C24 C29 C28 -66.6(19)
C25 C24 C29 C28 2(2)
C30 C24 C29 C28 137.7(14)
N1 C24 C29 C43 150.3(13)
C25 C24 C29 C43 -141.2(13)
C30 C24 C29 C43 -5.4(15)
N1 C24 C30 C31 65(2)
C29 C24 C30 C31 -140.3(14)
C25 C24 C30 C31 -5(2)
N1 C24 C30 C44 -149.4(14)
C29 C24 C30 C44 4.9(16)
C25 C24 C30 C44 140.7(13)
C44 C30 C31 C32 -132.0(15)
C24 C30 C31 C32 9(2)
C44 C30 C31 C45 2(2)
C24 C30 C31 C45 142.3(14)
C30 C31 C32 C33 -4(2)
C45 C31 C32 C33 -144.3(14)
C30 C31 C32 C47 142.1(14)
C45 C31 C32 C47 2.0(15)
C47 C32 C33 C34 -6(2)
C31 C32 C33 C34 136.2(14)
C47 C32 C33 C25 -147.1(14)
C31 C32 C33 C25 -5(2)
N1 C25 C33 C32 -61(2)
C24 C25 C33 C32 9(2)
C26 C25 C33 C32 147.8(13)
N1 C25 C33 C34 154.0(13)
C24 C25 C33 C34 -136.6(12)
C26 C25 C33 C34 2.4(15)
C32 C33 C34 C49 6(2)
C25 C33 C34 C49 151.8(13)
C32 C33 C34 C35 -141.8(13)
C25 C33 C34 C35 4.2(16)
C49 C34 C35 C36 -5(2)
C33 C34 C35 C36 142.6(14)
C49 C34 C35 C26 -156.8(13)
C33 C34 C35 C26 -9.1(15)
C25 C26 C35 C36 -140.2(15)
C8 C26 C35 C36 82.9(18)
C27 C26 C35 C36 -12.5(19)
C25 C26 C35 C34 10.1(14)
C8 C26 C35 C34 -126.8(13)
C27 C26 C35 C34 137.8(11)
C34 C35 C36 C51 4(2)
C26 C35 C36 C51 151.1(13)
C34 C35 C36 C37 -133.3(15)
C26 C35 C36 C37 13(2)
C35 C36 C37 C53 143.2(16)
C51 C36 C37 C53 1.3(17)
C35 C36 C37 C38 -2(2)
C51 C36 C37 C38 -144.0(14)
C53 C37 C38 C39 -4(2)
C36 C37 C38 C39 137.8(14)
C53 C37 C38 C27 -150.9(14)
C36 C37 C38 C27 -9(2)
C28 C27 C38 C39 -14.8(15)
C9 C27 C38 C39 122.0(13)
C26 C27 C38 C39 -140.0(12)
C28 C27 C38 C37 133.8(14)
C9 C27 C38 C37 -89.4(17)
C26 C27 C38 C37 8.6(19)
C37 C38 C39 C55 3(2)
C27 C38 C39 C55 153.4(13)
C37 C38 C39 C40 -139.2(13)
C27 C38 C39 C40 11.4(16)
C55 C39 C40 C41 3(2)
C38 C39 C40 C41 146.7(14)
C55 C39 C40 C28 -146.3(13)
C38 C39 C40 C28 -2.7(15)
C29 C28 C40 C41 -4(2)
C27 C28 C40 C41 -155.3(13)
C29 C28 C40 C39 144.5(13)
C27 C28 C40 C39 -6.8(15)
C39 C40 C41 C57 -4(2)
C28 C40 C41 C57 140.4(14)
C39 C40 C41 C42 -139.9(14)
C28 C40 C41 C42 4(2)
C40 C41 C42 C43 -1(2)
C57 C41 C42 C43 -142.8(14)
C40 C41 C42 C59 143.4(13)
C57 C41 C42 C59 1.7(16)
C41 C42 C43 C44 138.1(14)
C59 C42 C43 C44 -2(2)
C41 C42 C43 C29 -2(2)
C59 C42 C43 C29 -142.5(14)
C28 C29 C43 C42 2(2)
C24 C29 C43 C42 147.5(14)
C28 C29 C43 C44 -141.1(13)
C24 C29 C43 C44 4.1(16)
C31 C30 C44 C61 -7(2)
C24 C30 C44 C61 -150.8(14)
C31 C30 C44 C43 141.8(14)
C24 C30 C44 C43 -2.5(16)
C42 C43 C44 C61 1(2)
C29 C43 C44 C61 146.2(14)
C42 C43 C44 C30 -145.9(14)
C29 C43 C44 C30 -1.0(16)
C30 C31 C45 C46 -142.4(14)
C32 C31 C45 C46 -1.8(16)
C30 C31 C45 C62 3(2)
C32 C31 C45 C62 143.2(13)
C62 C45 C46 C47 -143.2(14)
C31 C45 C46 C47 0.9(16)
C62 C45 C46 C63 -1(2)
C31 C45 C46 C63 143.5(14)
C45 C46 C47 C48 144.2(13)
C63 C46 C47 C48 1(2)
C45 C46 C47 C32 0.5(17)
C63 C46 C47 C32 -142.8(14)
C33 C32 C47 C46 145.2(14)
C31 C32 C47 C46 -1.6(16)
C33 C32 C47 C48 2(2)
C31 C32 C47 C48 -144.7(13)
C46 C47 C48 C65 -3(2)
C32 C47 C48 C65 136.6(15)
C46 C47 C48 C49 -138.8(14)
C32 C47 C48 C49 1(2)
C33 C34 C49 C50 -142.4(14)
C35 C34 C49 C50 2(2)
C33 C34 C49 C48 -2(2)
C35 C34 C49 C48 142.2(14)
C47 C48 C49 C34 -1(2)
C65 C48 C49 C34 -143.4(14)
C47 C48 C49 C50 142.3(13)
C65 C48 C49 C50 0.0(16)
C34 C49 C50 C51 1(2)
C48 C49 C50 C51 -142.4(14)
C34 C49 C50 C66 143.9(14)
C48 C49 C50 C66 0.3(16)
C66 C50 C51 C36 -138.7(15)
C49 C50 C51 C36 -2(2)
C66 C50 C51 C52 1(2)
C49 C50 C51 C52 137.6(14)
C35 C36 C51 C50 -1(2)
C37 C36 C51 C50 142.6(14)
C35 C36 C51 C52 -144.8(14)
C37 C36 C51 C52 -1.3(16)
C50 C51 C52 C68 0(2)
C36 C51 C52 C68 145.2(14)
C50 C51 C52 C53 -144.2(14)
C36 C51 C52 C53 0.8(16)
C38 C37 C53 C54 4(2)
C36 C37 C53 C54 -140.9(15)
C38 C37 C53 C52 144.2(13)
C36 C37 C53 C52 -0.8(16)
C68 C52 C53 C54 -2(2)
C51 C52 C53 C54 143.1(13)
C68 C52 C53 C37 -144.9(14)
C51 C52 C53 C37 0.0(16)
C37 C53 C54 C55 -3(2)
C52 C53 C54 C55 -139.6(14)
C37 C53 C54 C70 138.2(15)
C52 C53 C54 C70 1(2)
C38 C39 C55 C54 -2(2)
C40 C39 C55 C54 137.0(14)
C38 C39 C55 C56 -140.4(14)
C40 C39 C55 C56 -1.8(19)
C53 C54 C55 C39 1(2)
C70 C54 C55 C39 -144.1(14)
C53 C54 C55 C56 143.8(13)
C70 C54 C55 C56 -1.7(16)
C39 C55 C56 C57 1(2)
C54 C55 C56 C57 -142.0(14)
C39 C55 C56 C71 144.6(13)
C54 C55 C56 C71 1.2(15)
C71 C56 C57 C58 0(2)
C55 C56 C57 C58 138.1(14)
C71 C56 C57 C41 -139.8(14)
C55 C56 C57 C41 -2(2)
C40 C41 C57 C56 3(2)
C42 C41 C57 C56 142.9(13)
C40 C41 C57 C58 -141.1(14)
C42 C41 C57 C58 -1.3(16)
C56 C57 C58 C73 1(2)
C41 C57 C58 C73 143.9(14)
C56 C57 C58 C59 -143.0(14)
C41 C57 C58 C59 0.4(16)
C43 C42 C59 C60 6(2)
C41 C42 C59 C60 -138.6(14)
C43 C42 C59 C58 143.1(13)
C41 C42 C59 C58 -1.4(15)
C73 C58 C59 C60 -5(2)
C57 C58 C59 C60 139.4(14)
C73 C58 C59 C42 -143.7(13)
C57 C58 C59 C42 0.7(16)
C42 C59 C60 C74 135.9(16)
C58 C59 C60 C74 4(2)
C42 C59 C60 C61 -8(2)
C58 C59 C60 C61 -139.5(14)
C30 C44 C61 C62 7(2)
C43 C44 C61 C62 -136.6(15)
C30 C44 C61 C60 140.4(15)
C43 C44 C61 C60 -3(2)
C59 C60 C61 C44 7(2)
C74 C60 C61 C44 -142.6(14)
C59 C60 C61 C62 145.8(14)
C74 C60 C61 C62 -3.4(17)
C46 C45 C62 C75 1(2)
C31 C45 C62 C75 -141.1(14)
C46 C45 C62 C61 139.9(15)
C31 C45 C62 C61 -2(2)
C44 C61 C62 C45 -3(2)
C60 C61 C62 C45 -141.5(14)
C44 C61 C62 C75 141.1(15)
C60 C61 C62 C75 2.5(16)
C45 C46 C63 C64 -137.1(15)
C47 C46 C63 C64 1(2)
C45 C46 C63 C76 -1(2)
C47 C46 C63 C76 137.0(14)
C46 C63 C64 C65 -1(2)
C76 C63 C64 C65 -140.4(14)
C46 C63 C64 C77 141.1(14)
C76 C63 C64 C77 1.5(17)
C63 C64 C65 C48 -2(2)
C77 C64 C65 C48 -139.9(14)
C63 C64 C65 C66 139.0(15)
C77 C64 C65 C66 1(2)
C47 C48 C65 C64 4(2)
C49 C48 C65 C64 143.9(13)
C47 C48 C65 C66 -140.5(14)
C49 C48 C65 C66 -0.3(17)
C51 C50 C66 C67 -1(2)
C49 C50 C66 C67 -142.2(14)
C51 C50 C66 C65 140.7(15)
C49 C50 C66 C65 -0.5(16)
C64 C65 C66 C67 -1(2)
C48 C65 C66 C67 142.2(15)
C64 C65 C66 C50 -142.8(15)
C48 C65 C66 C50 0.5(17)
C50 C66 C67 C78 135.8(15)
C65 C66 C67 C78 -1(2)
C50 C66 C67 C68 0(2)
C65 C66 C67 C68 -136.8(15)
C53 C52 C68 C69 4(2)
C51 C52 C68 C69 -136.9(15)
C53 C52 C68 C67 139.8(14)
C51 C52 C68 C67 -1(2)
C66 C67 C68 C69 142.7(15)
C78 C67 C68 C69 2.3(16)
C66 C67 C68 C52 1(2)
C78 C67 C68 C52 -139.9(14)
C52 C68 C69 C70 -5(2)
C67 C68 C69 C70 -145.0(14)
C52 C68 C69 C79 136.8(15)
C67 C68 C69 C79 -3.1(17)
C68 C69 C70 C54 5(2)
C79 C69 C70 C54 -134.0(15)
C68 C69 C70 C71 138.4(14)
C79 C69 C70 C71 0(2)
C53 C54 C70 C69 -3(2)
C55 C54 C70 C69 140.0(14)
C53 C54 C70 C71 -141.6(14)
C55 C54 C70 C71 1.5(16)
C57 C56 C71 C72 1(2)
C55 C56 C71 C72 -142.5(13)
C57 C56 C71 C70 143.2(14)
C55 C56 C71 C70 -0.3(15)
C69 C70 C71 C72 0(2)
C54 C70 C71 C72 140.0(14)
C69 C70 C71 C56 -140.5(14)
C54 C70 C71 C56 -0.7(15)
C56 C71 C72 C80 139.1(14)
C70 C71 C72 C80 2(2)
C56 C71 C72 C73 -3(2)
C70 C71 C72 C73 -140.4(14)
C57 C58 C73 C72 -2(2)
C59 C58 C73 C72 138.3(13)
C57 C58 C73 C83 -137.2(14)
C59 C58 C73 C83 3(2)
C71 C72 C73 C58 4(2)
C80 C72 C73 C58 -141.9(13)
C71 C72 C73 C83 144.6(13)
C80 C72 C73 C83 -0.9(15)
C59 C60 C74 C83 -2(2)
C61 C60 C74 C83 144.9(13)
C59 C60 C74 C75 -143.5(15)
C61 C60 C74 C75 3.0(17)
C45 C62 C75 C76 1(2)
C61 C62 C75 C76 -142.2(14)
C45 C62 C75 C74 142.6(14)
C61 C62 C75 C74 -0.8(16)
C60 C74 C75 C76 140.0(14)
C83 C74 C75 C76 -1(2)
C60 C74 C75 C62 -1.4(17)
C83 C74 C75 C62 -142.0(13)
C62 C75 C76 C82 137.9(14)
C74 C75 C76 C82 0(2)
C62 C75 C76 C63 -3(2)
C74 C75 C76 C63 -140.5(14)
C46 C63 C76 C75 3(2)
C64 C63 C76 C75 144.4(14)
C46 C63 C76 C82 -142.4(13)
C64 C63 C76 C82 -1.1(16)
C65 C64 C77 C78 3(2)
C63 C64 C77 C78 -139.4(14)
C65 C64 C77 C82 140.8(14)
C63 C64 C77 C82 -1.3(16)
C64 C77 C78 C79 136.4(15)
C82 C77 C78 C79 3(2)
C64 C77 C78 C67 -5(2)
C82 C77 C78 C67 -138.5(14)
C66 C67 C78 C77 5(2)
C68 C67 C78 C77 145.3(14)
C66 C67 C78 C79 -141.5(14)
C68 C67 C78 C79 -0.7(16)
C70 C69 C79 C80 -2(2)
C68 C69 C79 C80 -142.9(14)
C70 C69 C79 C78 143.9(14)
C68 C69 C79 C78 2.7(17)
C77 C78 C79 C80 0(2)
C67 C78 C79 C80 145.2(14)
C77 C78 C79 C69 -146.4(14)
C67 C78 C79 C69 -1.1(16)
C69 C79 C80 C72 4(2)
C78 C79 C80 C72 -137.3(14)
C69 C79 C80 C81 138.5(14)
C78 C79 C80 C81 -2(2)
C71 C72 C80 C79 -4(2)
C73 C72 C80 C79 142.6(13)
C71 C72 C80 C81 -143.6(13)
C73 C72 C80 C81 2.6(15)
C79 C80 C81 C82 2(2)
C72 C80 C81 C82 141.6(13)
C79 C80 C81 C83 -143.3(13)
C72 C80 C81 C83 -3.4(15)
C83 C81 C82 C76 0(2)
C80 C81 C82 C76 -139.3(13)
C83 C81 C82 C77 140.9(14)
C80 C81 C82 C77 1.4(19)
C75 C76 C82 C81 0(2)
C63 C76 C82 C81 145.1(13)
C75 C76 C82 C77 -145.0(14)
C63 C76 C82 C77 0.3(16)
C78 C77 C82 C81 -4(2)
C64 C77 C82 C81 -143.5(13)
C78 C77 C82 C76 140.4(14)
C64 C77 C82 C76 0.6(16)
C82 C81 C83 C74 0(2)
C80 C81 C83 C74 143.0(12)
C82 C81 C83 C73 -140.5(13)
C80 C81 C83 C73 2.9(15)
C60 C74 C83 C81 -136.7(14)
C75 C74 C83 C81 1(2)
C60 C74 C83 C73 0(2)
C75 C74 C83 C73 137.0(14)
C58 C73 C83 C81 138.5(14)
C72 C73 C83 C81 -1.3(15)
C58 C73 C83 C74 -1(2)
C72 C73 C83 C74 -140.5(13)
C89 C84 C85 C86 -1(3)
C90 C84 C85 C86 -179.0(16)
C84 C85 C86 C87 0(3)
C85 C86 C87 C88 1(3)
C86 C87 C88 C89 -3(3)
C87 C88 C89 C84 2(3)
C85 C84 C89 C88 -1(3)
C90 C84 C89 C88 177.6(17)
